data_7115740
loop_
_publ_author_name
'Virginie Bereau'
'Carine Duhayon'
'Jean-Pascal Sutter'

_publ_section_title
;
 Supramolecular control over recognition and efficient detection of picric
 acid
;
_journal_name_full Chem.Commun.
_journal_page_first 12061
_journal_paper_doi 10.1039/C4cc05888G
_journal_volume 50
_journal_year 2014
_chemical_formula_moiety 'C62 H44 Al2 N4 O16'
_chemical_formula_sum 'C62 H44 Al2 N4 O16'
_chemical_formula_weight 1155.02
_space_group_IT_number 2
_symmetry_cell_setting triclinic
_symmetry_space_group_name_Hall '-P 1'
_symmetry_space_group_name_H-M 'P -1'
_atom_sites_solution_hydrogens difmap
_atom_sites_solution_primary other
_cell_angle_alpha 104.263(3)
_cell_angle_beta 90.576(3)
_cell_angle_gamma 105.922(3)
_cell_formula_units_Z 1
_cell_length_a 11.8503(5)
_cell_length_b 12.3444(5)
_cell_length_c 14.6936(6)
_cell_measurement_reflns_used 10346
_cell_measurement_temperature 100
_cell_measurement_theta_max 61
_cell_measurement_theta_min 4
_cell_volume 1996.31(15)
_computing_cell_refinement 'CrysAlis, (Oxford Diffraction, 2002)'
_computing_data_collection 'Gemini, (Oxford Diffraction, 2006)'
_computing_data_reduction 'CrysAlis, (Oxford Diffraction, 2002)'
_computing_molecular_graphics 'CAMERON (Watkin et al., 1996)'
_computing_publication_material 'CRYSTALS (Betteridge et al., 2003)'
_computing_structure_refinement 'CRYSTALS (Betteridge et al., 2003)'
_computing_structure_solution 'Superflip (Palatinus & Chapuis, 2007)'
_diffrn_ambient_temperature 100
_diffrn_measured_fraction_theta_full 0.996
_diffrn_measured_fraction_theta_max 0.996
_diffrn_measurement_device Area
_diffrn_measurement_device_type 'Oxford Diffraction Gemini'
_diffrn_measurement_method '\f & \w scans'
_diffrn_radiation_monochromator graphite
_diffrn_radiation_type 'Cu K\a'
_diffrn_radiation_wavelength 1.54180
_diffrn_reflns_av_R_equivalents 0.027
_diffrn_reflns_limit_h_max 13
_diffrn_reflns_limit_h_min -13
_diffrn_reflns_limit_k_max 13
_diffrn_reflns_limit_k_min -14
_diffrn_reflns_limit_l_max 16
_diffrn_reflns_limit_l_min 0
_diffrn_reflns_number 25515
_diffrn_reflns_theta_full 61.473
_diffrn_reflns_theta_max 61.473
_diffrn_reflns_theta_min 3.855
_diffrn_standards_number 0
_exptl_absorpt_coefficient_mu 0.781
_exptl_absorpt_correction_T_max 0.96
_exptl_absorpt_correction_T_min 0.85
_exptl_absorpt_correction_type multi-scan
_exptl_absorpt_process_details 'CrysAlis, (Oxford Diffraction, 2002)'
_exptl_crystal_colour orange
_exptl_crystal_density_diffrn 0.961
_exptl_crystal_density_method 'not measured'
_exptl_crystal_description planar
_exptl_crystal_F_000 592
_exptl_crystal_size_max 0.250
_exptl_crystal_size_mid 0.200
_exptl_crystal_size_min 0.050
_platon_squeeze_details
;
;
_refine_diff_density_max 1.50
_refine_diff_density_min -0.26
_refine_ls_extinction_method None
_refine_ls_goodness_of_fit_ref 1.0742
_refine_ls_hydrogen_treatment constr
_refine_ls_matrix_type full
_refine_ls_number_parameters 373
_refine_ls_number_reflns 5036
_refine_ls_number_restraints 0
_refine_ls_R_factor_all 0.0728
_refine_ls_R_factor_gt 0.0660
_refine_ls_shift/su_max 0.0013647
_refine_ls_shift/su_mean 0.0001061
_refine_ls_structure_factor_coef F
_refine_ls_weighting_details
;
 Method, part 1, Chebychev polynomial, (Watkin, 1994, Prince, 1982) 
 [weight] = 1.0/[A~0~*T~0~(x)+A~1~*T~1~(x) ... +A~n-1~]*T~n-1~(x)] 
 where A~i~ are the Chebychev coefficients listed below and x= Fcalc/Fmax 
 Method = Robust Weighting (Prince, 1982) 
 W = [weight] * [1-(deltaF/6*sigmaF)^2^]^2^ 
 A~i~ are: 
 17.2 20.3 15.4 4.87 
;
_refine_ls_weighting_scheme calc
_refine_ls_wR_factor_all 0.0842
_refine_ls_wR_factor_gt 0.0808
_refine_ls_wR_factor_ref 0.0797
_reflns_limit_h_max 13
_reflns_limit_h_min -13
_reflns_limit_k_max 13
_reflns_limit_k_min -14
_reflns_limit_l_max 16
_reflns_limit_l_min 0
_reflns_number_gt 5291
_reflns_number_total 6151
_reflns_threshold_expression I>2.0\s(I)
_oxford_refine_ls_r_factor_ref 0.0636
_oxford_reflns_number_all 6118
_oxford_reflns_threshold_expression_ref I>3.0\s(I)
_cod_data_source_file c4cc05888g2.cif
_cod_data_source_block 1
_cod_depositor_comments
;
The following automatic conversions were performed:

'_atom_sites_solution_primary' value 'Other' changed to 'other'
according to the built-in table from CIF Core dictionary named
'cif_core.dic' version 2.4.1 from 2010-06-29.

Automatic conversion script
Id: cif_fix_values 2827 2014-09-09 07:05:25Z andrius 
;
_cod_original_cell_volume 1996.29(14)
_cod_original_sg_symbol_Hall '-P 1 '
_cod_original_sg_symbol_H-M 'P -1 '
_cod_database_code 7115740

loop_
_symmetry_equiv_pos_as_xyz
x,y,z
-x,-y,-z

loop_
_atom_site_label
_atom_site_type_symbol
_atom_site_fract_x
_atom_site_fract_y
_atom_site_fract_z
_atom_site_U_iso_or_equiv
_atom_site_occupancy
_atom_site_adp_type
_atom_site_refinement_flags_posn
N1 N 0.26741(15) 0.36903(15) 0.50721(14) 0.0330 1.0000 Uani .
N2 N 0.30179(15) 0.53183(15) 0.41627(14) 0.0331 1.0000 Uani .
O1 O 0.02825(12) 0.31368(13) 0.46327(11) 0.0342 1.0000 Uani .
O2 O 0.06096(12) 0.47857(13) 0.37499(12) 0.0359 1.0000 Uani .
O3 O -0.11810(13) -0.08792(13) 0.67440(11) 0.0369 1.0000 Uani .
O4 O 0.07577(14) -0.01156(14) 0.72002(13) 0.0454 1.0000 Uani .
O5 O 0.08468(14) 0.85219(16) 0.14206(13) 0.0381 0.6000 Uani .
O6 O 0.27653(15) 0.85914(17) 0.15714(16) 0.0400 0.6000 Uani .
O7 O 0.17752(13) 0.31388(13) 0.32434(12) 0.0385 1.0000 Uani .
O8 O 0.15160(12) 0.53585(13) 0.55468(12) 0.0380 1.0000 Uani .
O50 O 0.08088(14) 0.82786(16) 0.12245(13) 0.0360 0.4000 Uani .
O60 O 0.27298(15) 0.88568(17) 0.18521(16) 0.0356 0.4000 Uani .
C1 C 0.01941(18) 0.23777(18) 0.51361(16) 0.0313 1.0000 Uani .
C2 C -0.09203(18) 0.16657(18) 0.52298(16) 0.0330 1.0000 Uani .
C3 C -0.10584(19) 0.08560(19) 0.57448(16) 0.0342 1.0000 Uani .
C4 C -0.00699(18) 0.07253(18) 0.62012(16) 0.0315 1.0000 Uani .
C5 C 0.10399(19) 0.14105(19) 0.61159(17) 0.0348 1.0000 Uani .
C6 C 0.11968(19) 0.22356(18) 0.55817(17) 0.0331 1.0000 Uani .
C7 C 0.23775(19) 0.28916(19) 0.55185(16) 0.0335 1.0000 Uani .
C8 C 0.38661(18) 0.43156(18) 0.50539(16) 0.0324 1.0000 Uani .
C9 C 0.40558(18) 0.51948(19) 0.45687(16) 0.0325 1.0000 Uani .
C10 C 0.51830(18) 0.58777(18) 0.45244(17) 0.0337 1.0000 Uani .
C11 C 0.30709(19) 0.6079(2) 0.36841(17) 0.0361 1.0000 Uani .
C12 C 0.20680(19) 0.62450(19) 0.32362(17) 0.0346 1.0000 Uani .
C13 C 0.22997(19) 0.7085(2) 0.27250(17) 0.0364 1.0000 Uani .
C14 C 0.1392(2) 0.72898(19) 0.22544(17) 0.0361 1.0000 Uani .
C15 C 0.0232(2) 0.6653(2) 0.23049(17) 0.0368 1.0000 Uani .
C16 C -0.00212(19) 0.58165(19) 0.27958(17) 0.0348 1.0000 Uani .
C17 C 0.08914(19) 0.55900(18) 0.32782(16) 0.0332 1.0000 Uani .
C18 C -0.02474(19) -0.01689(19) 0.67305(16) 0.0338 1.0000 Uani .
C19 C 0.0702(2) -0.0905(2) 0.77655(18) 0.0414 1.0000 Uani .
C20 C 0.1250(2) -0.1759(2) 0.7480(2) 0.0469 1.0000 Uani .
C21 C 0.1263(3) -0.2505(3) 0.8056(2) 0.0575 1.0000 Uani .
C22 C 0.0710(3) -0.2381(3) 0.8877(3) 0.0751 1.0000 Uani .
C23 C 0.0141(4) -0.1519(4) 0.9140(3) 0.0823 1.0000 Uani .
C24 C 0.0146(3) -0.0765(3) 0.8580(2) 0.0629 1.0000 Uani .
C25 C 0.1589(2) 0.8180(2) 0.17169(17) 0.0391 1.0000 Uani .
C26 C 0.3063(4) 0.9428(3) 0.1067(3) 0.0496 0.6000 Uani G
C27 C 0.3461(5) 0.9048(3) 0.0181(3) 0.0782 0.6000 Uani G
C28 C 0.3809(5) 0.9821(4) -0.0382(3) 0.0974 0.6000 Uani G
C29 C 0.3758(5) 1.0975(4) -0.0059(4) 0.0941 0.6000 Uani G
C30 C 0.3360(5) 1.1355(3) 0.0827(4) 0.1002 0.6000 Uani G
C31 C 0.3013(4) 1.0582(3) 0.1390(3) 0.0798 0.6000 Uani G
C32 C 0.2996(6) 0.9694(4) 0.1360(4) 0.0474 0.4000 Uani G
C33 C 0.2898(6) 0.9522(4) 0.0384(4) 0.0737 0.4000 Uani G
C34 C 0.3234(7) 1.0472(6) -0.0005(3) 0.0884 0.4000 Uani G
C35 C 0.3668(7) 1.1595(5) 0.0583(4) 0.0940 0.4000 Uani G
C36 C 0.3766(6) 1.1768(4) 0.1558(4) 0.0739 0.4000 Uani G
C37 C 0.3430(6) 1.0817(4) 0.1947(3) 0.0571 0.4000 Uani G
Al1 Al 0.15414(5) 0.42063(5) 0.43842(5) 0.0325 1.0000 Uani .
H21 H -0.1605 0.1733 0.4930 0.0399 1.0000 Uiso R
H31 H -0.1831 0.0387 0.5803 0.0413 1.0000 Uiso R
H51 H 0.1697 0.1322 0.6407 0.0413 1.0000 Uiso R
H71 H 0.2974 0.2706 0.5824 0.0414 1.0000 Uiso R
H101 H 0.5277 0.6432 0.4194 0.0423 1.0000 Uiso R
H111 H 0.3831 0.6565 0.3609 0.0435 1.0000 Uiso R
H131 H 0.3089 0.7538 0.2685 0.0448 1.0000 Uiso R
H151 H -0.0401 0.6793 0.1989 0.0436 1.0000 Uiso R
H161 H -0.0794 0.5403 0.2824 0.0431 1.0000 Uiso R
H201 H 0.1615 -0.1859 0.6914 0.0572 1.0000 Uiso R
H211 H 0.1653 -0.3089 0.7899 0.0696 1.0000 Uiso R
H221 H 0.0722 -0.2885 0.9255 0.0908 1.0000 Uiso R
H231 H -0.0243 -0.1464 0.9704 0.0991 1.0000 Uiso R
H241 H -0.0219 -0.0158 0.8761 0.0750 1.0000 Uiso R
H371 H 0.3488 1.0936 0.2612 0.0692 0.4000 Uiso .
H361 H 0.4056 1.2521 0.1956 0.0891 0.4000 Uiso .
H351 H 0.3894 1.2232 0.0322 0.1130 0.4000 Uiso .
H341 H 0.3172 1.0346 -0.0655 0.1059 0.4000 Uiso .
H331 H 0.2613 0.8765 -0.0008 0.0881 0.4000 Uiso .
H271 H 0.3501 0.8275 -0.0021 0.0942 0.6000 Uiso .
H281 H 0.4070 0.9576 -0.0977 0.1175 0.6000 Uiso .
H291 H 0.3986 1.1497 -0.0437 0.1128 0.6000 Uiso .
H301 H 0.3330 1.2119 0.1039 0.1201 0.6000 Uiso .
H311 H 0.2742 1.0825 0.1977 0.0965 0.6000 Uiso .

loop_
_atom_site_aniso_label
_atom_site_aniso_U_11
_atom_site_aniso_U_22
_atom_site_aniso_U_33
_atom_site_aniso_U_23
_atom_site_aniso_U_13
_atom_site_aniso_U_12
N1 0.0207(8) 0.0319(9) 0.0529(11) 0.0224(8) 0.0016(8) 0.0080(7)
N2 0.0220(8) 0.0318(9) 0.0524(11) 0.0232(9) 0.0004(8) 0.0079(7)
O1 0.0225(7) 0.0347(8) 0.0518(9) 0.0233(7) 0.0000(6) 0.0078(6)
O2 0.0253(7) 0.0349(8) 0.0550(10) 0.0254(7) 0.0010(7) 0.0086(6)
O3 0.0283(8) 0.0355(8) 0.0502(9) 0.0209(7) 0.0018(6) 0.0060(7)
O4 0.0317(8) 0.0450(9) 0.0661(11) 0.0326(8) -0.0056(8) 0.0056(7)
O5 0.0372(9) 0.0413(11) 0.0450(11) 0.0200(9) 0.0023(8) 0.0185(8)
O6 0.0333(9) 0.0430(12) 0.0517(15) 0.0250(12) 0.0039(9) 0.0125(8)
O7 0.0308(8) 0.0369(8) 0.0529(10) 0.0207(7) 0.0034(7) 0.0098(6)
O8 0.0256(7) 0.0397(9) 0.0560(10) 0.0228(7) 0.0013(7) 0.0121(6)
O50 0.0314(9) 0.0396(11) 0.0463(11) 0.0249(9) -0.0010(8) 0.0129(8)
O60 0.0310(9) 0.0325(12) 0.0475(15) 0.0207(12) -0.0027(9) 0.0068(8)
C1 0.0264(11) 0.0292(10) 0.0424(12) 0.0163(9) 0.0010(9) 0.0084(8)
C2 0.0241(10) 0.0322(11) 0.0467(13) 0.0167(10) -0.0015(9) 0.0087(8)
C3 0.0269(11) 0.0307(11) 0.0460(13) 0.0130(10) 0.0014(9) 0.0071(9)
C4 0.0252(10) 0.0286(10) 0.0424(13) 0.0137(9) -0.0003(9) 0.0068(8)
C5 0.0247(10) 0.0330(11) 0.0510(13) 0.0184(10) -0.0003(9) 0.0088(9)
C6 0.0258(11) 0.0302(11) 0.0486(13) 0.0165(10) 0.0020(9) 0.0109(9)
C7 0.0261(10) 0.0335(11) 0.0480(13) 0.0201(10) 0.0012(9) 0.0116(9)
C8 0.0216(10) 0.0298(11) 0.0515(13) 0.0195(10) 0.0024(9) 0.0084(8)
C9 0.0224(10) 0.0318(11) 0.0477(13) 0.0180(10) 0.0002(9) 0.0082(8)
C10 0.0263(11) 0.0305(11) 0.0519(13) 0.0241(10) 0.0037(9) 0.0088(9)
C11 0.0229(10) 0.0390(12) 0.0538(14) 0.0240(11) 0.0024(9) 0.0102(9)
C12 0.0272(11) 0.0360(11) 0.0472(13) 0.0202(10) -0.0008(9) 0.0115(9)
C13 0.0271(11) 0.0366(12) 0.0516(13) 0.0216(10) 0.0022(9) 0.0100(9)
C14 0.0331(12) 0.0360(12) 0.0450(13) 0.0180(10) 0.0002(10) 0.0128(10)
C15 0.0306(11) 0.0391(12) 0.0458(13) 0.0165(10) -0.0033(9) 0.0138(9)
C16 0.0245(10) 0.0355(11) 0.0490(13) 0.0198(10) -0.0020(9) 0.0085(9)
C17 0.0283(11) 0.0301(11) 0.0454(13) 0.0168(10) -0.0002(9) 0.0091(9)
C18 0.0304(12) 0.0335(11) 0.0413(12) 0.0159(10) 0.0008(9) 0.0095(10)
C19 0.0389(12) 0.0386(12) 0.0509(14) 0.0225(11) -0.0091(11) 0.0089(10)
C20 0.0425(13) 0.0482(14) 0.0571(15) 0.0237(12) -0.0030(11) 0.0155(11)
C21 0.0648(18) 0.0499(15) 0.0642(18) 0.0187(13) -0.0100(14) 0.0238(14)
C22 0.096(3) 0.080(2) 0.078(2) 0.0489(19) 0.0098(19) 0.046(2)
C23 0.114(3) 0.102(3) 0.067(2) 0.049(2) 0.021(2) 0.064(2)
C24 0.084(2) 0.0624(18) 0.0586(17) 0.0239(14) 0.0010(15) 0.0406(17)
C25 0.0355(12) 0.0413(13) 0.0479(13) 0.0219(11) 0.0008(10) 0.0135(10)
C26 0.0384(15) 0.054(3) 0.068(4) 0.039(3) 0.006(2) 0.0119(16)
C27 0.088(4) 0.069(3) 0.085(3) 0.039(3) 0.024(3) 0.017(2)
C28 0.104(5) 0.106(5) 0.093(4) 0.058(4) 0.026(3) 0.018(3)
C29 0.093(4) 0.114(6) 0.106(5) 0.080(5) 0.037(4) 0.033(4)
C30 0.104(5) 0.088(4) 0.140(6) 0.071(4) 0.024(4) 0.042(3)
C31 0.080(4) 0.077(3) 0.105(5) 0.056(4) 0.025(3) 0.030(3)
C32 0.0362(15) 0.052(3) 0.066(4) 0.039(3) 0.006(2) 0.0113(16)
C33 0.083(4) 0.065(3) 0.080(3) 0.038(3) 0.024(3) 0.016(2)
C34 0.095(5) 0.097(5) 0.084(4) 0.055(4) 0.025(3) 0.016(3)
C35 0.093(4) 0.113(6) 0.106(5) 0.080(5) 0.037(4) 0.033(4)
C36 0.078(5) 0.062(4) 0.114(6) 0.064(4) 0.022(4) 0.034(3)
C37 0.057(4) 0.055(3) 0.083(5) 0.050(4) 0.023(3) 0.024(3)
Al1 0.0201(3) 0.0317(3) 0.0528(4) 0.0235(3) 0.0003(3) 0.0077(2)

loop_
_atom_type_symbol
_atom_type_scat_dispersion_real
_atom_type_scat_dispersion_imag
_atom_type_scat_Cromer_Mann_a1
_atom_type_scat_Cromer_Mann_b1
_atom_type_scat_Cromer_Mann_a2
_atom_type_scat_Cromer_Mann_b2
_atom_type_scat_Cromer_Mann_a3
_atom_type_scat_Cromer_Mann_b3
_atom_type_scat_Cromer_Mann_a4
_atom_type_scat_Cromer_Mann_b4
_atom_type_scat_Cromer_Mann_c
_atom_type_scat_source
C 0.0181 0.0091 2.3100 20.8439 1.0200 10.2075 1.5886 0.5687 0.8650 51.6512 0.2156 'International Tables Vol C 4.2.6.8 and 6.1.1.4'
H 0.0000 0.0000 0.4930 10.5109 0.3229 26.1257 0.1402 3.1424 0.0408 57.7998 0.0030 'International Tables Vol C 4.2.6.8 and 6.1.1.4'
O 0.0492 0.0322 3.0485 13.2771 2.2868 5.7011 1.5463 0.3239 0.8670 32.9089 0.2508 'International Tables Vol C 4.2.6.8 and 6.1.1.4'
Al 0.2130 0.2455 6.4202 3.0387 1.9002 0.7426 1.5936 31.5472 1.9646 85.0886 1.1151 'International Tables Vol C 4.2.6.8 and 6.1.1.4'
N 0.0311 0.0180 12.2126 0.0057 3.1322 9.8933 2.0125 28.9975 1.1663 0.5826 -11.5290 'International Tables Vol C 4.2.6.8 and 6.1.1.4'

loop_
_geom_angle_atom_site_label_1
_geom_angle_site_symmetry_1
_geom_angle_atom_site_label_2
_geom_angle_atom_site_label_3
_geom_angle_site_symmetry_3
_geom_angle
_geom_angle_publ_flag
C7 . N1 C8 . 121.73(18) yes
C7 . N1 Al1 . 124.70(15) yes
C8 . N1 Al1 . 113.55(13) yes
C9 . N2 C11 . 121.27(18) yes
C9 . N2 Al1 . 113.69(13) yes
C11 . N2 Al1 . 125.03(15) yes
C1 . O1 Al1 . 131.65(13) yes
C17 . O2 Al1 . 130.58(13) yes
C18 . O4 C19 . 117.88(17) yes
C25 . O6 C26 . 117.6(2) yes
C25 . O60 C32 . 115.3(3) yes
O1 . C1 C2 . 119.32(19) yes
O1 . C1 C6 . 122.32(19) yes
C2 . C1 C6 . 118.35(19) yes
C1 . C2 C3 . 121.5(2) yes
C1 . C2 H21 . 120.1 no
C3 . C2 H21 . 118.4 no
C2 . C3 C4 . 120.4(2) yes
C2 . C3 H31 . 119.8 no
C4 . C3 H31 . 119.8 no
C3 . C4 C5 . 119.3(2) yes
C3 . C4 C18 . 118.94(19) yes
C5 . C4 C18 . 121.7(2) yes
C4 . C5 C6 . 121.0(2) yes
C4 . C5 H51 . 119.9 no
C6 . C5 H51 . 119.1 no
C1 . C6 C5 . 119.44(19) yes
C1 . C6 C7 . 123.4(2) yes
C5 . C6 C7 . 117.12(19) yes
C6 . C7 N1 . 125.08(19) yes
C6 . C7 H71 . 116.1 no
N1 . C7 H71 . 118.8 no
N1 . C8 C10 2_666 124.74(19) yes
N1 . C8 C9 . 115.49(18) yes
C10 2_666 C8 C9 . 119.77(19) yes
N2 . C9 C8 . 115.06(18) yes
N2 . C9 C10 . 124.5(2) yes
C8 . C9 C10 . 120.45(19) yes
C8 2_666 C10 C9 . 119.8(2) yes
C8 2_666 C10 H101 . 121.9 no
C9 . C10 H101 . 118.3 no
N2 . C11 C12 . 124.8(2) yes
N2 . C11 H111 . 118.4 no
C12 . C11 H111 . 116.8 no
C11 . C12 C13 . 116.7(2) yes
C11 . C12 C17 . 123.4(2) yes
C13 . C12 C17 . 119.91(19) yes
C12 . C13 C14 . 120.8(2) yes
C12 . C13 H131 . 121.5 no
C14 . C13 H131 . 117.7 no
C13 . C14 C15 . 119.2(2) yes
C13 . C14 C25 . 122.9(2) yes
C15 . C14 C25 . 117.9(2) yes
C14 . C15 C16 . 121.3(2) yes
C14 . C15 H151 . 119.9 no
C16 . C15 H151 . 118.9 no
C15 . C16 C17 . 120.5(2) yes
C15 . C16 H161 . 120.2 no
C17 . C16 H161 . 119.3 no
C12 . C17 C16 . 118.3(2) yes
C12 . C17 O2 . 123.08(19) yes
C16 . C17 O2 . 118.61(19) yes
C4 . C18 O4 . 112.06(18) yes
C4 . C18 O3 . 124.6(2) yes
O4 . C18 O3 . 123.4(2) yes
O4 . C19 C20 . 117.6(2) yes
O4 . C19 C24 . 119.5(2) yes
C20 . C19 C24 . 122.9(2) yes
C19 . C20 C21 . 118.5(3) yes
C19 . C20 H201 . 122.4 no
C21 . C20 H201 . 119.2 no
C20 . C21 C22 . 119.7(3) yes
C20 . C21 H211 . 121.5 no
C22 . C21 H211 . 118.8 no
C21 . C22 C23 . 120.5(3) yes
C21 . C22 H221 . 119.0 no
C23 . C22 H221 . 120.5 no
C22 . C23 C24 . 120.0(3) yes
C22 . C23 H231 . 118.5 no
C24 . C23 H231 . 121.6 no
C23 . C24 C19 . 118.5(3) yes
C23 . C24 H241 . 120.8 no
C19 . C24 H241 . 120.8 no
C14 . C25 O6 . 112.12(18) yes
C14 . C25 O60 . 111.47(19) yes
C14 . C25 O50 . 122.8(2) yes
O6 . C25 O50 . 121.6(2) yes
O60 . C25 O50 . 125.7(2) yes
C14 . C25 O5 . 125.9(2) yes
O6 . C25 O5 . 122.0(2) yes
O60 . C25 O5 . 119.4(2) yes
O6 . C26 C27 . 114.7(3) yes
O6 . C26 C31 . 124.9(3) yes
C27 . C26 C31 . 120.421(3) yes
C26 . C27 C28 . 119.760(3) yes
C26 . C27 H271 . 119.3 no
C28 . C27 H271 . 120.9 no
C27 . C28 C29 . 119.819(3) yes
C27 . C28 H281 . 120.6 no
C29 . C28 H281 . 119.6 no
C28 . C29 C30 . 120.421(3) yes
C28 . C29 H291 . 120.1 no
C30 . C29 H291 . 119.5 no
C29 . C30 C31 . 119.760(3) yes
C29 . C30 H301 . 120.2 no
C31 . C30 H301 . 120.0 no
C26 . C31 C30 . 119.819(3) yes
C26 . C31 H311 . 119.8 no
C30 . C31 H311 . 120.4 no
O60 . C32 C33 . 127.4(4) yes
O60 . C32 C37 . 112.6(4) yes
C33 . C32 C37 . 120.080(4) yes
C32 . C33 C34 . 120.033(4) yes
C32 . C33 H331 . 119.8 no
C34 . C33 H331 . 120.2 no
C33 . C34 C35 . 119.887(4) yes
C33 . C34 H341 . 119.3 no
C35 . C34 H341 . 120.8 no
C34 . C35 C36 . 120.080(4) yes
C34 . C35 H351 . 119.9 no
C36 . C35 H351 . 120.0 no
C35 . C36 C37 . 120.033(4) yes
C35 . C36 H361 . 120.4 no
C37 . C36 H361 . 119.6 no
C32 . C37 C36 . 119.887(4) yes
C32 . C37 H371 . 120.1 no
C36 . C37 H371 . 120.0 no
N1 . Al1 N2 . 82.21(7) yes
N1 . Al1 O8 . 87.89(7) yes
N2 . Al1 O8 . 87.35(8) yes
N1 . Al1 O7 . 87.99(7) yes
N2 . Al1 O7 . 86.41(7) yes
O8 . Al1 O7 . 172.94(7) yes
N1 . Al1 O2 . 175.10(7) yes
N2 . Al1 O2 . 92.98(7) yes
O8 . Al1 O2 . 90.98(7) yes
O7 . Al1 O2 . 92.64(7) yes
N1 . Al1 O1 . 92.71(7) yes
N2 . Al1 O1 . 174.89(7) yes
O8 . Al1 O1 . 93.01(7) yes
O7 . Al1 O1 . 92.90(7) yes
O2 . Al1 O1 . 92.11(7) yes

loop_
_geom_bond_atom_site_label_1
_geom_bond_atom_site_label_2
_geom_bond_site_symmetry_2
_geom_bond_distance
_geom_bond_publ_flag
N1 C7 . 1.288(3) yes
N1 C8 . 1.416(3) yes
N1 Al1 . 1.9970(18) yes
N2 C9 . 1.423(3) yes
N2 C11 . 1.294(3) yes
N2 Al1 . 1.9913(18) yes
O1 C1 . 1.314(3) yes
O1 Al1 . 1.8083(15) yes
O2 C17 . 1.319(3) yes
O2 Al1 . 1.8277(15) yes
O3 C18 . 1.212(3) yes
O4 C18 . 1.348(3) yes
O4 C19 . 1.417(3) yes
O5 C25 . 1.195(3) yes
O6 C25 . 1.385(3) yes
O6 C26 . 1.387(3) yes
O7 Al1 . 1.9350(18) yes
O8 Al1 . 1.9415(18) yes
O50 C25 . 1.219(3) yes
O60 C25 . 1.363(3) yes
O60 C32 . 1.373(4) yes
C1 C2 . 1.401(3) yes
C1 C6 . 1.424(3) yes
C2 C3 . 1.372(3) yes
C2 H21 . 0.953 no
C3 C4 . 1.410(3) yes
C3 H31 . 0.958 no
C4 C5 . 1.381(3) yes
C4 C18 . 1.472(3) yes
C5 C6 . 1.407(3) yes
C5 H51 . 0.930 no
C6 C7 . 1.428(3) yes
C7 H71 . 0.941 no
C8 C10 2_666 1.385(3) yes
C8 C9 . 1.410(3) yes
C9 C10 . 1.382(3) yes
C10 H101 . 0.916 no
C11 C12 . 1.440(3) yes
C11 H111 . 0.960 no
C12 C13 . 1.395(3) yes
C12 C17 . 1.418(3) yes
C13 C14 . 1.386(3) yes
C13 H131 . 0.960 no
C14 C15 . 1.396(3) yes
C14 C25 . 1.475(3) yes
C15 C16 . 1.370(3) yes
C15 H151 . 0.955 no
C16 C17 . 1.414(3) yes
C16 H161 . 0.925 no
C19 C20 . 1.367(4) yes
C19 C24 . 1.369(4) yes
C20 C21 . 1.400(4) yes
C20 H201 . 0.938 no
C21 C22 . 1.374(5) yes
C21 H211 . 0.944 no
C22 C23 . 1.390(5) yes
C22 H221 . 0.933 no
C23 C24 . 1.385(5) yes
C23 H231 . 0.947 no
C24 H241 . 0.950 no
C26 C27 . 1.40343(6) yes
C26 C31 . 1.40426(6) yes
C27 C28 . 1.39489(5) yes
C27 H271 . 0.941 no
C28 C29 . 1.40426(6) yes
C28 H281 . 0.937 no
C29 C30 . 1.40343(6) yes
C29 H291 . 0.938 no
C30 C31 . 1.39489(5) yes
C30 H301 . 0.928 no
C31 H311 . 0.931 no
C32 C33 . 1.39527(6) yes
C32 C37 . 1.39322(7) yes
C33 C34 . 1.39256(5) yes
C33 H331 . 0.936 no
C34 C35 . 1.39321(7) yes
C34 H341 . 0.929 no
C35 C36 . 1.39527(6) yes
C35 H351 . 0.933 no
C36 C37 . 1.39256(5) yes
C36 H361 . 0.936 no
C37 H371 . 0.951 no

loop_
_geom_hbond_atom_site_label_D
_geom_hbond_atom_site_label_H
_geom_hbond_atom_site_label_A
_geom_hbond_site_symmetry_A
_geom_hbond_angle_DHA
_geom_hbond_distance_DH
_geom_hbond_distance_HA
_geom_hbond_distance_DA
_geom_hbond_publ_flag
C24 H241 O5 2_566 155.20(9) 0.950 2.406 3.292(5) yes
C24 H241 O50 2_566 159.67(9) 0.950 2.595 3.501(5) yes

loop_
_platon_squeeze_void_nr
_platon_squeeze_void_average_x
_platon_squeeze_void_average_y
_platon_squeeze_void_average_z
_platon_squeeze_void_volume
_platon_squeeze_void_count_electrons
_platon_squeeze_void_content
1 -0.004 0.469 -0.010 880 269 ' '
